data_1553660
loop_
_publ_author_name
'Xu, Rosalind J.'
'Olshansky, Jacob H.'
'Adler, Philip D. F.'
'Huang, Yongjia'
'Smith, Matthew D.'
'Zeller, Matthias'
'Schrier, Joshua'
'Norquist, Alexander J.'

_publ_section_title
;
 Understanding structural adaptability: a reactant informatics approach to
 experiment design
;
_journal_issue 3
_journal_name_full 'Molecular Systems Design &amp; Engineering'
_journal_page_first 473
_journal_paper_doi 10.1039/C7ME00127D
_journal_volume 3
_journal_year 2018
_chemical_formula_moiety 'C8 H58.67 N6 O65.33 Se16 V8'
_chemical_formula_sum 'C8 H58.67 N6 O65.33 Se16 V8'
_chemical_formula_weight 2955.43
_space_group_IT_number 14
_space_group_name_Hall '-P 2ybc'
_space_group_name_H-M_alt 'P 1 21/c 1'
_symmetry_cell_setting monoclinic
_symmetry_space_group_name_H-M 'P 1 21/c 1'
_atom_sites_solution_hydrogens difmap
_atom_sites_solution_primary direct
_audit_update_record
;
2017-11-28 deposited with the CCDC.
2018-02-01 downloaded from the CCDC.
;
_cell_angle_alpha 90
_cell_angle_beta 113.803(2)
_cell_angle_gamma 90
_cell_formula_units_Z 4
_cell_length_a 17.9990(7)
_cell_length_b 15.6580(6)
_cell_length_c 26.0344(10)
_cell_measurement_reflns_used 9380
_cell_measurement_temperature 100
_cell_measurement_theta_max 31
_cell_measurement_theta_min 2
_cell_volume 6713.1(5)
_computing_cell_refinement 'DENZO/SCALEPACK (Otwinowski & Minor, 1997)'
_computing_data_collection 'COLLECT (Nonius, 2001).'
_computing_data_reduction 'DENZO/SCALEPACK (Otwinowski & Minor, 1997)'
_computing_molecular_graphics 'CAMERON (Watkin et al., 1996)'
_computing_publication_material 'CRYSTALS (Betteridge et al., 2003)'
_computing_structure_refinement 'CRYSTALS (Betteridge et al., 2003)'
_computing_structure_solution 'SHELXS 86 (Sheldrick, 1986)'
_diffrn_ambient_temperature 100
_diffrn_measured_fraction_theta_full 0.996
_diffrn_measured_fraction_theta_max 0.955
_diffrn_measurement_device Area
_diffrn_measurement_device_type 'Nonius KappaCCD'
_diffrn_measurement_method \w
_diffrn_radiation_monochromator graphite
_diffrn_radiation_type 'Mo K\a'
_diffrn_radiation_wavelength 0.71073
_diffrn_reflns_av_R_equivalents 0.064
_diffrn_reflns_limit_h_max 26
_diffrn_reflns_limit_h_min -26
_diffrn_reflns_limit_k_max 22
_diffrn_reflns_limit_k_min -22
_diffrn_reflns_limit_l_max 38
_diffrn_reflns_limit_l_min -37
_diffrn_reflns_number 239522
_diffrn_reflns_theta_full 28.697
_diffrn_reflns_theta_max 31.536
_diffrn_reflns_theta_min 1.236
_diffrn_standards_number 0
_exptl_absorpt_coefficient_mu 9.875
_exptl_absorpt_correction_T_max 0.34
_exptl_absorpt_correction_T_min 0.24
_exptl_absorpt_correction_type multi-scan
_exptl_absorpt_process_details 'DENZO/SCALEPACK (Otwinowski & Minor, 1997)'
_exptl_crystal_colour blue
_exptl_crystal_density_diffrn 2.924
_exptl_crystal_density_method 'not measured'
_exptl_crystal_description prism
_exptl_crystal_F_000 5597.288
_exptl_crystal_size_max 0.374
_exptl_crystal_size_mid 0.143
_exptl_crystal_size_min 0.108
_refine_diff_density_max 1.97
_refine_diff_density_min -2.24
_refine_ls_extinction_coef 15(4)
_refine_ls_extinction_method 'Larson (1970), Equation 22'
_refine_ls_goodness_of_fit_ref 1.0242
_refine_ls_hydrogen_treatment noref
_refine_ls_matrix_type full
_refine_ls_number_parameters 947
_refine_ls_number_reflns 17182
_refine_ls_number_restraints 0
_refine_ls_R_factor_all 0.0534
_refine_ls_R_factor_gt 0.0423
_refine_ls_shift/su_max 0.0032663
_refine_ls_shift/su_mean 0.0000712
_refine_ls_structure_factor_coef Fsqd
_refine_ls_weighting_details
;
 Method= Modified Sheldrick 
 w=1/[\s^2^(F^2^) + ( 0.05P)^2^ +25.32P] 
 ,where P=(max(Fo^2^,0) + 2Fc^2^)/3 
;
_refine_ls_weighting_scheme calc
_refine_ls_wR_factor_all 0.1724
_refine_ls_wR_factor_gt 0.1134
_refine_ls_wR_factor_ref 0.1020
_reflns_limit_h_max 23
_reflns_limit_h_min -26
_reflns_limit_k_max 22
_reflns_limit_k_min 0
_reflns_limit_l_max 38
_reflns_limit_l_min 0
_reflns_number_gt 18464
_reflns_number_total 21388
_reflns_threshold_expression I>2.0\s(I)
_oxford_diffrn_Wilson_B_factor 0.00
_oxford_diffrn_Wilson_scale 0.00
_oxford_refine_ls_r_factor_ref 0.0383
_oxford_refine_ls_scale 0.0185738(8)
_oxford_reflns_number_all 21338
_oxford_reflns_threshold_expression_ref I>3.0\s(I)
_cod_data_source_file c7me00127d6.cif
_cod_data_source_block '[C4H16N2]2[VO(SeO3)(HSeO3]8-9-333H2O-compound-3'
_cod_depositor_comments
;
The following automatic conversions were performed:

data item '_atom_sites_solution_primary' value 'Direct' was changed
to 'direct' in accordance with the
/home/saulius/struct/COD-crude-data/automatic-downloads/DataCite-retrospective/RSC/depositions/lib/dictionaries/cif_core.dic
dictionary named 'cif_core.dic' version 2.4.2 last updated on
2011-04-26.

data item '_symmetry_cell_setting' value 'Monoclinic' was changed to
'monoclinic' in accordance with the
/home/saulius/struct/COD-crude-data/automatic-downloads/DataCite-retrospective/RSC/depositions/lib/dictionaries/cif_core.dic
dictionary named 'cif_core.dic' version 2.4.2 last updated on
2011-04-26.

Automatic conversion script
Id: cif_fix_values 6909 2019-04-08 15:41:33Z antanas 
;
_cod_original_sg_symbol_H-M 'P 1 21/c 1 '
_cod_database_code 1553660

loop_
_symmetry_equiv_pos_as_xyz
x,y,z
-x,-y,-z
-x,y+1/2,-z+1/2
x,-y+1/2,z+1/2

loop_
_atom_site_label
_atom_site_type_symbol
_atom_site_fract_x
_atom_site_fract_y
_atom_site_fract_z
_atom_site_U_iso_or_equiv
_atom_site_occupancy
_atom_site_adp_type
V1 V -0.27822(3) 0.64362(3) 0.07618(2) 0.0041 1.0000 Uani
V2 V -0.53136(3) 0.89287(3) 0.32808(2) 0.0042 1.0000 Uani
V3 V -0.21642(3) 0.85084(3) 0.42234(2) 0.0042 1.0000 Uani
V4 V -0.46298(3) 0.88998(3) 0.171774(19) 0.0039 1.0000 Uani
V5 V 0.22210(3) 0.64635(3) 0.57565(2) 0.0042 1.0000 Uani
V6 V -0.03334(3) 0.60776(3) 0.329369(19) 0.0039 1.0000 Uani
V7 V 0.28303(3) 0.64211(3) 0.42216(2) 0.0043 1.0000 Uani
V8 V 0.03588(3) 0.60523(3) 0.171962(19) 0.0039 1.0000 Uani
Se1 Se -0.116760(16) 0.868821(17) 0.554355(11) 0.0040 1.0000 Uani
Se2 Se -0.381677(16) 0.857391(17) 0.444594(11) 0.0041 1.0000 Uani
Se3 Se -0.367705(16) 0.874867(17) 0.304722(11) 0.0039 1.0000 Uani
Se4 Se 0.371309(16) 0.616212(17) 0.692859(11) 0.0042 1.0000 Uani
Se5 Se 0.383899(16) 0.630492(17) 0.553869(11) 0.0040 1.0000 Uani
Se6 Se 0.118471(16) 0.639137(17) 0.444528(11) 0.0040 1.0000 Uani
Se7 Se 0.129982(16) 0.616433(17) 0.304779(11) 0.0041 1.0000 Uani
Se8 Se -0.128659(16) 0.615965(17) 0.194466(11) 0.0040 1.0000 Uani
Se9 Se -0.124600(16) 1.024111(17) 0.403354(11) 0.0051 1.0000 Uani
Se10 Se -0.364800(17) 0.725879(17) 0.153604(12) 0.0065 1.0000 Uani
Se11 Se -0.129176(17) 0.779180(18) 0.346337(12) 0.0061 1.0000 Uani
Se12 Se -0.115047(16) 0.517337(17) 0.405339(11) 0.0054 1.0000 Uani
Se13 Se 0.139309(16) 0.729914(17) 0.654636(11) 0.0057 1.0000 Uani
Se14 Se -0.389360(16) 0.485215(17) 0.095552(11) 0.0054 1.0000 Uani
Se15 Se 0.359530(18) 0.73371(2) 0.347706(13) 0.0113 1.0000 Uani
Se16 Se 0.376051(16) 0.468891(18) 0.405739(12) 0.0054 1.0000 Uani
O1 O -0.26375(12) 0.73093(13) 0.04970(8) 0.0071 1.0000 Uani
O2 O -0.18904(12) 0.58282(13) 0.07457(9) 0.0063 1.0000 Uani
O3 O -0.35635(12) 0.59598(13) 0.01016(8) 0.0064 1.0000 Uani
O4 O -0.37192(12) 0.68203(13) 0.09202(8) 0.0076 1.0000 Uani
O5 O -0.21455(12) 0.67280(13) 0.15500(8) 0.0062 1.0000 Uani
O6 O -0.29567(12) 0.52060(13) 0.11038(9) 0.0070 1.0000 Uani
O7 O -0.51445(13) 0.98189(13) 0.30364(9) 0.0094 1.0000 Uani
O8 O -0.43812(12) 0.82685(13) 0.32358(9) 0.0064 1.0000 Uani
O9 O -0.61207(12) 0.84220(14) 0.25600(8) 0.0084 1.0000 Uani
O10 O -0.62684(12) 0.92722(13) 0.34555(8) 0.0079 1.0000 Uani
O11 O -0.46477(12) 0.91608(13) 0.41004(8) 0.0071 1.0000 Uani
O12 O -0.54818(12) 0.76572(13) 0.35735(9) 0.0078 1.0000 Uani
O13 O -0.22161(12) 0.76408(13) 0.45414(9) 0.0080 1.0000 Uani
O14 O -0.31306(12) 0.91056(13) 0.42683(8) 0.0062 1.0000 Uani
O15 O -0.14134(12) 0.91515(13) 0.49137(8) 0.0071 1.0000 Uani
O16 O -0.11549(12) 0.82309(13) 0.40941(8) 0.0071 1.0000 Uani
O17 O -0.21415(12) 0.97625(13) 0.38395(9) 0.0074 1.0000 Uani
O18 O -0.28435(12) 0.81514(13) 0.34324(8) 0.0063 1.0000 Uani
O19 O -0.46946(13) 0.97751(13) 0.20227(9) 0.0081 1.0000 Uani
O20 O -0.56048(12) 0.82976(13) 0.17447(9) 0.0069 1.0000 Uani
O21 O -0.38640(12) 0.82953(13) 0.24122(8) 0.0067 1.0000 Uani
O22 O -0.36486(12) 0.91818(14) 0.15483(9) 0.0086 1.0000 Uani
O23 O -0.53413(12) 0.92822(13) 0.09266(9) 0.0068 1.0000 Uani
O24 O -0.45824(12) 0.76588(13) 0.13345(9) 0.0083 1.0000 Uani
O25 O 0.23667(12) 0.73220(13) 0.54768(9) 0.0076 1.0000 Uani
O26 O 0.31131(12) 0.58419(13) 0.57403(9) 0.0066 1.0000 Uani
O27 O 0.14300(12) 0.59659(13) 0.51116(8) 0.0067 1.0000 Uani
O28 O 0.13040(12) 0.68875(13) 0.59175(8) 0.0072 1.0000 Uani
O29 O 0.28632(12) 0.67486(13) 0.65415(9) 0.0068 1.0000 Uani
O30 O -0.20744(12) 0.47729(13) 0.38777(9) 0.0063 1.0000 Uani
O31 O -0.02152(13) 0.51751(13) 0.30373(9) 0.0092 1.0000 Uani
O32 O -0.11297(12) 0.66040(14) 0.25703(8) 0.0079 1.0000 Uani
O33 O -0.13023(12) 0.57909(13) 0.34778(9) 0.0081 1.0000 Uani
O34 O 0.03459(12) 0.58109(13) 0.41106(8) 0.0070 1.0000 Uani
O35 O 0.06177(12) 0.66849(13) 0.32400(9) 0.0071 1.0000 Uani
O36 O -0.03911(12) 0.73483(13) 0.36217(9) 0.0075 1.0000 Uani
O37 O 0.27806(13) 0.72997(13) 0.45296(9) 0.0081 1.0000 Uani
O38 O 0.18691(12) 0.58311(13) 0.42825(9) 0.0066 1.0000 Uani
O39 O 0.36117(12) 0.58160(13) 0.49185(8) 0.0067 1.0000 Uani
O40 O 0.38087(12) 0.67235(14) 0.40587(9) 0.0091 1.0000 Uani
O41 O 0.21536(12) 0.67233(13) 0.34330(9) 0.0074 1.0000 Uani
O42 O 0.28618(12) 0.51503(13) 0.38709(9) 0.0079 1.0000 Uani
O43 O 0.02327(13) 0.51826(13) 0.20041(9) 0.0084 1.0000 Uani
O44 O -0.06113(12) 0.66835(13) 0.17477(9) 0.0069 1.0000 Uani
O45 O 0.11367(12) 0.66165(13) 0.24212(8) 0.0077 1.0000 Uani
O46 O -0.03489(12) 0.57148(13) 0.09145(8) 0.0068 1.0000 Uani
O47 O 0.13486(12) 0.57542(13) 0.15630(8) 0.0073 1.0000 Uani
O48 O 0.04611(12) 0.73062(13) 0.13595(9) 0.0069 1.0000 Uani
O49 O -0.14038(14) 1.11358(13) 0.43935(9) 0.0115 1.0000 Uani
O50 O -0.37733(14) 0.63037(14) 0.18461(10) 0.0141 1.0000 Uani
O51 O -0.11390(14) 0.87293(14) 0.31528(10) 0.0148 1.0000 Uani
O52 O -0.12287(14) 0.59511(14) 0.45127(9) 0.0135 1.0000 Uani
O53 O 0.12256(13) 0.63490(14) 0.68363(10) 0.0135 1.0000 Uani
O54 O -0.38672(13) 0.40402(15) 0.05007(9) 0.0139 1.0000 Uani
O55 O 0.3494(3) 0.6527(2) 0.29928(14) 0.0623 1.0000 Uani
O56 O 0.36304(14) 0.37844(14) 0.44185(9) 0.0130 1.0000 Uani
O57 O -0.2115(4) 0.8454(5) 0.2110(3) 0.0174 0.3330 Uani
O58 O 0.04780(13) 0.89914(14) 0.45223(9) 0.0150 1.0000 Uani
O59 O 0.20965(13) 0.88907(14) 0.41049(10) 0.0138 1.0000 Uani
O60 O 0.50054(15) 0.78763(15) 0.49082(10) 0.0197 1.0000 Uani
O61 O -0.30409(14) 0.60888(14) 0.40970(10) 0.0154 1.0000 Uani
O62 O -0.28596(14) 0.64521(15) 0.29231(10) 0.0190 1.0000 Uani
O63 O -0.23242(18) 0.46118(17) 0.24704(12) 0.0352 1.0000 Uani
O64 O 0.45596(14) 0.39807(15) 0.55022(10) 0.0178 1.0000 Uani
O65 O -0.01393(18) 0.71148(17) 0.49819(12) 0.0413 1.0000 Uani
O66 O 0.2266(3) 0.4685(3) 0.25017(17) 0.0333 0.6660 Uani
O67 O 0.2541(5) 0.5370(5) 0.2569(3) 0.0296 0.3330 Uani
N1 N -0.27849(16) 1.07774(16) 0.46932(11) 0.0130 1.0000 Uani
N2 N -0.44375(16) 1.14360(16) 0.33156(11) 0.0112 1.0000 Uani
N3 N -0.53779(16) 1.14115(16) 0.17330(11) 0.0121 1.0000 Uani
N4 N 0.21240(18) 0.41349(17) 0.46551(11) 0.0167 1.0000 Uani
N5 N 0.04165(16) 0.35415(16) 0.32840(11) 0.0110 1.0000 Uani
N6 N -0.05538(15) 0.35485(16) 0.17004(11) 0.0100 1.0000 Uani
C1 C -0.35902(19) 1.11465(18) 0.43248(13) 0.0123 1.0000 Uani
C2 C -0.36097(18) 1.12187(18) 0.37388(13) 0.0115 1.0000 Uani
C3 C -0.44526(19) 1.14472(18) 0.27359(13) 0.0111 1.0000 Uani
C4 C -0.53319(18) 1.14596(19) 0.23137(13) 0.0110 1.0000 Uani
C5 C 0.1299(2) 0.38190(19) 0.42830(13) 0.0145 1.0000 Uani
C6 C 0.12579(18) 0.37125(18) 0.36928(12) 0.0118 1.0000 Uani
C7 C 0.03506(19) 0.35131(19) 0.26929(13) 0.0118 1.0000 Uani
C8 C -0.05325(19) 0.35423(19) 0.22768(13) 0.0114 1.0000 Uani
H1 H -0.1169 1.1048 0.4737 0.0199 1.0000 Uiso
H2 H -0.3347 0.6304 0.2233 0.0500 1.0000 Uiso
H3 H -0.1497 0.9021 0.2866 0.0500 1.0000 Uiso
H4 H -0.0973 0.6413 0.4592 0.0222 1.0000 Uiso
H5 H 0.1623 0.6102 0.7087 0.0247 1.0000 Uiso
H6 H -0.4290 0.3789 0.0361 0.0500 1.0000 Uiso
H7 H 0.2924 0.6405 0.2794 0.0753 1.0000 Uiso
H8 H 0.3848 0.3826 0.4765 0.0198 1.0000 Uiso
H9 H -0.2633 0.8712 0.1921 0.0607 0.3330 Uiso
H10 H -0.2109 0.7917 0.1940 0.0607 0.3330 Uiso
H11 H -0.0068 0.8800 0.4383 0.0179 1.0000 Uiso
H12 H 0.0499 0.9540 0.4373 0.0179 1.0000 Uiso
H13 H 0.2330 0.9348 0.3979 0.0165 1.0000 Uiso
H14 H 0.2338 0.8368 0.4068 0.0165 1.0000 Uiso
H15 H 0.5048 0.7735 0.5273 0.0238 1.0000 Uiso
H16 H 0.4937 0.7370 0.4693 0.0238 1.0000 Uiso
H17 H -0.2763 0.6613 0.4122 0.0184 1.0000 Uiso
H18 H -0.2789 0.5652 0.3971 0.0184 1.0000 Uiso
H19 H -0.2862 0.7001 0.3085 0.0226 1.0000 Uiso
H20 H -0.2331 0.6219 0.3088 0.0226 1.0000 Uiso
H21 H -0.2825 0.4247 0.2245 0.0420 1.0000 Uiso
H22 H -0.2393 0.5212 0.2456 0.0420 1.0000 Uiso
H23 H 0.4452 0.4513 0.5633 0.0213 1.0000 Uiso
H24 H 0.5128 0.3874 0.5664 0.0213 1.0000 Uiso
H25 H 0.0396 0.6961 0.5236 0.0500 1.0000 Uiso
H26 H -0.0110 0.7574 0.4753 0.0500 1.0000 Uiso
H27 H 0.2560 0.4769 0.2754 0.0500 1.0000 Uiso
H28 H 0.2402 0.5071 0.2278 0.0500 1.0000 Uiso
H29 H -0.2721 1.0231 0.4554 0.0159 1.0000 Uiso
H30 H -0.2361 1.1144 0.4693 0.0159 1.0000 Uiso
H31 H -0.2741 1.0716 0.5067 0.0159 1.0000 Uiso
H32 H -0.3674 1.1698 0.4490 0.0175 1.0000 Uiso
H33 H -0.4011 1.0725 0.4315 0.0163 1.0000 Uiso
H34 H -0.3246 1.1693 0.3737 0.0153 1.0000 Uiso
H35 H -0.3437 1.0682 0.3630 0.0156 1.0000 Uiso
H36 H -0.4814 1.1019 0.3333 0.0137 1.0000 Uiso
H37 H -0.4593 1.1982 0.3399 0.0137 1.0000 Uiso
H38 H -0.4197 1.0916 0.2676 0.0149 1.0000 Uiso
H39 H -0.4171 1.1981 0.2692 0.0149 1.0000 Uiso
H40 H -0.5631 1.0954 0.2367 0.0148 1.0000 Uiso
H41 H -0.5622 1.1974 0.2357 0.0142 1.0000 Uiso
H42 H -0.5937 1.1418 0.1471 0.0153 1.0000 Uiso
H43 H -0.5111 1.1890 0.1663 0.0153 1.0000 Uiso
H44 H -0.5134 1.0900 0.1685 0.0153 1.0000 Uiso
H45 H 0.2165 0.4211 0.5029 0.0207 1.0000 Uiso
H46 H 0.2226 0.4669 0.4519 0.0207 1.0000 Uiso
H47 H 0.2524 0.3733 0.4659 0.0207 1.0000 Uiso
H48 H 0.0888 0.4247 0.4288 0.0186 1.0000 Uiso
H49 H 0.1218 0.3251 0.4410 0.0174 1.0000 Uiso
H50 H 0.1587 0.3231 0.3675 0.0153 1.0000 Uiso
H51 H 0.1444 0.4236 0.3562 0.0156 1.0000 Uiso
H52 H 0.0072 0.3988 0.3314 0.0138 1.0000 Uiso
H53 H 0.0238 0.3013 0.3372 0.0138 1.0000 Uiso
H54 H 0.0636 0.2986 0.2637 0.0155 1.0000 Uiso
H55 H 0.0678 0.4012 0.2651 0.0153 1.0000 Uiso
H56 H -0.0813 0.4068 0.2317 0.0146 1.0000 Uiso
H57 H -0.0817 0.3035 0.2325 0.0145 1.0000 Uiso
H58 H -0.0302 0.3048 0.1644 0.0124 1.0000 Uiso
H59 H -0.1104 0.3569 0.1432 0.0124 1.0000 Uiso
H60 H -0.0274 0.4039 0.1654 0.0124 1.0000 Uiso

loop_
_atom_site_aniso_label
_atom_site_aniso_U_11
_atom_site_aniso_U_22
_atom_site_aniso_U_33
_atom_site_aniso_U_23
_atom_site_aniso_U_13
_atom_site_aniso_U_12
V1 0.0046(2) 0.00436(19) 0.0041(2) -0.00028(15) 0.00246(16) -0.00022(15)
V2 0.0049(2) 0.00377(19) 0.0044(2) -0.00005(15) 0.00234(17) 0.00022(15)
V3 0.0047(2) 0.00429(19) 0.0042(2) -0.00009(15) 0.00236(16) 0.00004(15)
V4 0.0049(2) 0.00321(19) 0.0041(2) -0.00013(15) 0.00229(16) -0.00008(15)
V5 0.0045(2) 0.00461(19) 0.0039(2) -0.00038(15) 0.00206(16) -0.00016(15)
V6 0.0047(2) 0.00322(19) 0.0043(2) 0.00005(15) 0.00224(16) -0.00008(15)
V7 0.0048(2) 0.00457(19) 0.0041(2) 0.00013(15) 0.00239(17) 0.00009(15)
V8 0.0047(2) 0.00314(19) 0.0044(2) 0.00006(15) 0.00244(16) 0.00002(15)
Se1 0.00444(12) 0.00367(11) 0.00404(13) 0.00016(9) 0.00198(10) -0.00016(9)
Se2 0.00443(12) 0.00394(11) 0.00408(13) 0.00003(9) 0.00192(10) -0.00005(9)
Se3 0.00439(12) 0.00367(11) 0.00383(13) -0.00020(9) 0.00197(10) 0.00004(9)
Se4 0.00448(12) 0.00389(11) 0.00441(13) 0.00029(9) 0.00189(10) -0.00007(9)
Se5 0.00455(12) 0.00359(11) 0.00399(13) -0.00011(9) 0.00186(10) 0.00015(9)
Se6 0.00450(12) 0.00356(11) 0.00417(13) 0.00001(9) 0.00187(10) -0.00002(9)
Se7 0.00453(12) 0.00416(11) 0.00404(13) 0.00006(9) 0.00206(10) 0.00041(9)
Se8 0.00442(12) 0.00363(11) 0.00424(13) 0.00007(9) 0.00195(10) -0.00009(9)
Se9 0.00484(12) 0.00508(12) 0.00566(13) 0.00111(9) 0.00245(10) -0.00029(9)
Se10 0.00865(13) 0.00630(12) 0.00548(13) 0.00009(9) 0.00392(10) 0.00255(9)
Se11 0.00598(12) 0.00664(12) 0.00612(13) -0.00134(9) 0.00285(10) 0.00124(9)
Se12 0.00524(12) 0.00547(12) 0.00558(13) 0.00112(9) 0.00241(10) -0.00055(9)
Se13 0.00618(12) 0.00618(12) 0.00509(13) -0.00103(9) 0.00267(10) 0.00094(9)
Se14 0.00526(12) 0.00571(12) 0.00550(13) 0.00132(9) 0.00256(10) -0.00060(9)
Se15 0.00878(13) 0.01464(14) 0.00809(14) 0.00510(11) 0.00105(11) -0.00593(11)
Se16 0.00515(12) 0.00574(12) 0.00563(13) -0.00156(9) 0.00238(10) 0.00050(9)
O1 0.0094(9) 0.0068(9) 0.0062(9) -0.0001(7) 0.0042(7) 0.0004(7)
O2 0.0074(9) 0.0066(9) 0.0069(9) 0.0001(7) 0.0049(7) -0.0002(7)
O3 0.0070(9) 0.0085(9) 0.0030(9) 0.0004(7) 0.0013(7) -0.0008(7)
O4 0.0096(9) 0.0092(9) 0.0052(9) -0.0007(7) 0.0043(8) 0.0023(7)
O5 0.0052(9) 0.0077(9) 0.0053(9) -0.0007(7) 0.0017(7) 0.0012(7)
O6 0.0062(9) 0.0051(8) 0.0098(10) 0.0014(7) 0.0034(8) -0.0010(7)
O7 0.0134(10) 0.0057(9) 0.0099(10) 0.0009(7) 0.0053(8) 0.0004(7)
O8 0.0074(9) 0.0054(8) 0.0084(10) -0.0001(7) 0.0052(8) -0.0007(7)
O9 0.0085(9) 0.0120(9) 0.0042(9) -0.0012(7) 0.0020(7) -0.0022(8)
O10 0.0076(9) 0.0110(9) 0.0048(9) -0.0036(7) 0.0021(7) 0.0009(7)
O11 0.0065(9) 0.0084(9) 0.0063(9) -0.0010(7) 0.0025(7) 0.0026(7)
O12 0.0080(9) 0.0053(8) 0.0123(10) 0.0015(7) 0.0064(8) -0.0009(7)
O13 0.0098(9) 0.0062(9) 0.0083(10) 0.0002(7) 0.0041(8) 0.0004(7)
O14 0.0060(9) 0.0076(9) 0.0065(9) 0.0003(7) 0.0043(7) -0.0002(7)
O15 0.0082(9) 0.0089(9) 0.0030(9) 0.0004(7) 0.0011(7) -0.0014(7)
O16 0.0060(9) 0.0102(9) 0.0051(9) -0.0013(7) 0.0021(7) 0.0011(7)
O17 0.0067(9) 0.0068(9) 0.0092(10) 0.0028(7) 0.0038(8) -0.0018(7)
O18 0.0051(8) 0.0072(9) 0.0063(9) -0.0009(7) 0.0021(7) 0.0018(7)
O19 0.0111(9) 0.0051(8) 0.0076(9) -0.0008(7) 0.0031(8) 0.0002(7)
O20 0.0068(9) 0.0060(9) 0.0091(10) -0.0003(7) 0.0046(8) 0.0010(7)
O21 0.0098(9) 0.0081(9) 0.0032(9) -0.0005(7) 0.0037(7) 0.0024(7)
O22 0.0061(9) 0.0131(10) 0.0070(10) 0.0037(8) 0.0030(8) -0.0012(7)
O23 0.0062(9) 0.0070(9) 0.0070(9) 0.0004(7) 0.0024(7) -0.0017(7)
O24 0.0080(9) 0.0075(9) 0.0105(10) -0.0004(7) 0.0047(8) 0.0025(7)
O25 0.0095(9) 0.0074(9) 0.0071(9) 0.0004(7) 0.0046(8) -0.0005(7)
O26 0.0068(9) 0.0075(9) 0.0074(9) -0.0003(7) 0.0047(7) 0.0002(7)
O27 0.0080(9) 0.0081(9) 0.0033(9) 0.0009(7) 0.0014(7) 0.0001(7)
O28 0.0076(9) 0.0102(9) 0.0039(9) -0.0007(7) 0.0024(7) 0.0018(7)
O29 0.0054(9) 0.0081(9) 0.0064(9) -0.0011(7) 0.0020(7) 0.0009(7)
O30 0.0058(9) 0.0070(9) 0.0078(9) 0.0009(7) 0.0044(7) -0.0014(7)
O31 0.0115(10) 0.0066(9) 0.0100(10) -0.0011(7) 0.0048(8) -0.0006(7)
O32 0.0084(9) 0.0125(9) 0.0028(9) -0.0001(7) 0.0021(7) 0.0014(8)
O33 0.0061(9) 0.0116(9) 0.0075(10) 0.0037(7) 0.0037(7) -0.0001(7)
O34 0.0051(9) 0.0086(9) 0.0063(9) 0.0008(7) 0.0011(7) -0.0019(7)
O35 0.0067(9) 0.0062(9) 0.0103(10) -0.0012(7) 0.0054(8) -0.0004(7)
O36 0.0069(9) 0.0076(9) 0.0100(10) -0.0006(7) 0.0054(8) 0.0021(7)
O37 0.0114(9) 0.0061(9) 0.0071(10) -0.0001(7) 0.0040(8) 0.0001(7)
O38 0.0066(9) 0.0070(9) 0.0083(10) -0.0001(7) 0.0052(7) 0.0008(7)
O39 0.0084(9) 0.0090(9) 0.0028(9) -0.0006(7) 0.0022(7) 0.0021(7)
O40 0.0084(9) 0.0118(10) 0.0073(10) 0.0043(7) 0.0035(8) -0.0003(7)
O41 0.0052(9) 0.0105(9) 0.0057(9) 0.0012(7) 0.0013(7) -0.0022(7)
O42 0.0071(9) 0.0077(9) 0.0093(10) -0.0031(7) 0.0040(8) 0.0020(7)
O43 0.0110(9) 0.0059(9) 0.0082(10) 0.0013(7) 0.0037(8) 0.0013(7)
O44 0.0079(9) 0.0063(9) 0.0091(10) 0.0006(7) 0.0063(8) 0.0005(7)
O45 0.0089(9) 0.0101(9) 0.0042(9) -0.0005(7) 0.0028(7) -0.0029(7)
O46 0.0063(9) 0.0075(9) 0.0060(9) -0.0015(7) 0.0020(7) 0.0015(7)
O47 0.0058(9) 0.0104(9) 0.0062(9) -0.0018(7) 0.0029(7) 0.0014(7)
O48 0.0059(9) 0.0055(8) 0.0100(10) 0.0009(7) 0.0040(8) -0.0007(7)
O49 0.0176(11) 0.0089(9) 0.0082(10) -0.0023(8) 0.0052(8) 0.0005(8)
O50 0.0205(11) 0.0122(10) 0.0138(11) 0.0065(8) 0.0113(9) 0.0046(8)
O51 0.0198(11) 0.0130(10) 0.0140(11) 0.0098(8) 0.0095(9) 0.0045(9)
O52 0.0169(11) 0.0122(10) 0.0137(11) -0.0073(8) 0.0087(9) -0.0052(8)
O53 0.0130(10) 0.0144(10) 0.0159(11) 0.0089(8) 0.0087(9) 0.0044(8)
O54 0.0135(10) 0.0171(11) 0.0129(11) -0.0099(9) 0.0072(9) -0.0065(9)
O55 0.114(3) 0.063(2) 0.0356(19) -0.0404(17) 0.057(2) -0.072(2)
O56 0.0205(11) 0.0107(10) 0.0080(10) 0.0032(8) 0.0061(9) -0.0007(8)
O57 0.015(3) 0.019(3) 0.016(3) 0.002(3) 0.003(3) -0.001(3)
O58 0.0139(10) 0.0117(10) 0.0148(11) -0.0008(8) 0.0011(9) -0.0026(8)
O59 0.0138(10) 0.0104(10) 0.0178(12) 0.0014(8) 0.0070(9) -0.0003(8)
O60 0.0211(12) 0.0136(10) 0.0149(12) 0.0003(9) -0.0025(9) -0.0005(9)
O61 0.0172(11) 0.0118(10) 0.0168(12) -0.0019(8) 0.0066(9) -0.0001(8)
O62 0.0147(11) 0.0178(11) 0.0203(12) 0.0011(9) 0.0028(9) 0.0001(9)
O63 0.0363(16) 0.0148(12) 0.0301(15) 0.0027(11) -0.0117(12) 0.0005(11)
O64 0.0196(11) 0.0138(10) 0.0167(12) 0.0001(9) 0.0037(9) 0.0010(9)
O65 0.0382(17) 0.0157(12) 0.0319(16) 0.0112(11) -0.0254(13) -0.0112(12)
O66 0.030(2) 0.022(2) 0.025(2) 0.0062(16) -0.0125(17) -0.0064(17)
O67 0.034(5) 0.014(3) 0.019(4) 0.005(3) -0.013(3) -0.004(3)
N1 0.0167(12) 0.0104(11) 0.0112(12) -0.0009(9) 0.0050(10) -0.0004(9)
N2 0.0124(12) 0.0096(11) 0.0115(12) -0.0021(9) 0.0048(10) -0.0002(9)
N3 0.0139(12) 0.0089(11) 0.0141(13) 0.0024(9) 0.0063(10) 0.0002(9)
N4 0.0277(15) 0.0111(12) 0.0090(12) 0.0006(10) 0.0049(11) 0.0010(11)
N5 0.0168(12) 0.0080(11) 0.0104(12) 0.0020(9) 0.0078(10) 0.0005(9)
N6 0.0116(11) 0.0102(11) 0.0093(12) -0.0018(9) 0.0052(9) -0.0006(9)
C1 0.0161(14) 0.0082(12) 0.0138(14) -0.0007(10) 0.0073(12) 0.0003(10)
C2 0.0111(13) 0.0111(13) 0.0122(14) 0.0002(11) 0.0046(11) -0.0019(10)
C3 0.0160(14) 0.0085(12) 0.0104(14) -0.0005(10) 0.0069(11) -0.0006(10)
C4 0.0137(13) 0.0100(12) 0.0115(14) 0.0018(10) 0.0072(11) 0.0020(10)
C5 0.0246(16) 0.0092(13) 0.0124(15) -0.0016(11) 0.0104(13) -0.0043(11)
C6 0.0162(15) 0.0099(13) 0.0097(14) 0.0007(10) 0.0055(12) 0.0009(11)
C7 0.0156(14) 0.0102(13) 0.0095(14) 0.0008(10) 0.0052(11) 0.0019(11)
C8 0.0169(14) 0.0092(12) 0.0107(14) -0.0003(10) 0.0084(11) -0.0005(11)

loop_
_atom_type_symbol
_atom_type_scat_dispersion_real
_atom_type_scat_dispersion_imag
_atom_type_scat_Cromer_Mann_a1
_atom_type_scat_Cromer_Mann_b1
_atom_type_scat_Cromer_Mann_a2
_atom_type_scat_Cromer_Mann_b2
_atom_type_scat_Cromer_Mann_a3
_atom_type_scat_Cromer_Mann_b3
_atom_type_scat_Cromer_Mann_a4
_atom_type_scat_Cromer_Mann_b4
_atom_type_scat_Cromer_Mann_c
_atom_type_scat_source
C 0.0033 0.0016 2.3100 20.8439 1.0200 10.2075 1.5886 0.5687 0.8650 51.6512 0.2156 'International Tables Vol C 4.2.6.8 and 6.1.1.4'
H 0.0000 0.0000 0.4930 10.5109 0.3229 26.1257 0.1402 3.1424 0.0408 57.7998 0.0030 'International Tables Vol C 4.2.6.8 and 6.1.1.4'
N 0.0061 0.0033 12.2126 0.0057 3.1322 9.8933 2.0125 28.9975 1.1663 0.5826 -11.5290 'International Tables Vol C 4.2.6.8 and 6.1.1.4'
O 0.0106 0.0060 3.0485 13.2771 2.2868 5.7011 1.5463 0.3239 0.8670 32.9089 0.2508 'International Tables Vol C 4.2.6.8 and 6.1.1.4'
V 0.3005 0.5294 10.2971 6.8657 7.3511 0.4385 2.0703 26.8938 2.0571 102.4780 1.2199 'International Tables Vol C 4.2.6.8 and 6.1.1.4'
Se -0.0929 2.2259 17.0006 2.4098 5.8196 0.2726 3.9731 15.2372 4.3543 43.8163 2.8409 'International Tables Vol C 4.2.6.8 and 6.1.1.4'

loop_
_geom_angle_atom_site_label_1
_geom_angle_site_symmetry_1
_geom_angle_atom_site_label_2
_geom_angle_atom_site_label_3
_geom_angle_site_symmetry_3
_geom_angle
_geom_angle_publ_flag
Se1 4_564 V1 Se8 . 71.903(12) yes
Se1 4_564 V1 Se10 . 146.171(17) yes
Se8 . V1 Se10 . 83.402(13) yes
Se1 4_564 V1 O1 . 69.89(7) yes
Se8 . V1 O1 . 108.10(8) yes
Se10 . V1 O1 . 97.48(7) yes
Se1 4_564 V1 O2 . 27.95(6) yes
Se8 . V1 O2 . 63.82(6) yes
Se10 . V1 O2 . 146.78(7) yes
O1 . V1 O2 . 97.70(10) yes
Se1 4_564 V1 O3 . 102.25(6) yes
Se8 . V1 O3 . 148.73(7) yes
Se10 . V1 O3 . 110.68(6) yes
O1 . V1 O3 . 97.86(10) yes
O2 . V1 O3 . 96.25(9) yes
Se1 4_564 V1 O4 . 165.72(6) yes
Se8 . V1 O4 . 107.26(6) yes
Se10 . V1 O4 . 25.28(6) yes
O1 . V1 O4 . 97.50(10) yes
O2 . V1 O4 . 164.25(9) yes
Se1 4_564 V1 O5 . 90.63(6) yes
Se8 . V1 O5 . 27.54(6) yes
Se10 . V1 O5 . 59.00(6) yes
O1 . V1 O5 . 97.13(10) yes
O2 . V1 O5 . 89.87(9) yes
Se1 4_564 V1 O6 . 107.98(5) yes
Se8 . V1 O6 . 72.15(5) yes
Se10 . V1 O6 . 85.06(6) yes
O1 . V1 O6 . 177.46(9) yes
O2 . V1 O6 . 80.11(8) yes
O3 . V1 O4 . 85.72(9) yes
O3 . V1 O5 . 162.89(9) yes
O4 . V1 O5 . 84.18(8) yes
O3 . V1 O6 . 81.15(8) yes
O4 . V1 O6 . 84.78(8) yes
O5 . V1 O6 . 84.20(8) yes
Se14 3_455 V2 Se2 . 84.590(14) yes
Se14 3_455 V2 Se3 . 144.592(17) yes
Se2 . V2 Se3 . 71.428(12) yes
Se14 3_455 V2 O7 . 93.25(8) yes
Se2 . V2 O7 . 107.73(8) yes
Se3 . V2 O7 . 70.82(8) yes
Se14 3_455 V2 O8 . 148.60(6) yes
Se2 . V2 O8 . 64.03(6) yes
Se3 . V2 O8 . 26.58(6) yes
O7 . V2 O8 . 97.26(10) yes
Se14 3_455 V2 O9 . 114.78(6) yes
Se2 . V2 O9 . 146.29(6) yes
Se3 . V2 O9 . 99.14(6) yes
O7 . V2 O9 . 98.80(10) yes
O8 . V2 O9 . 92.76(9) yes
Se14 3_455 V2 O10 . 27.40(6) yes
Se2 . V2 O10 . 107.53(6) yes
Se3 . V2 O10 . 169.26(6) yes
O7 . V2 O10 . 99.90(10) yes
O8 . V2 O10 . 162.60(9) yes
Se14 3_455 V2 O11 . 59.16(6) yes
Se2 . V2 O11 . 27.23(6) yes
Se3 . V2 O11 . 90.99(6) yes
O7 . V2 O11 . 97.80(10) yes
O8 . V2 O11 . 90.05(8) yes
Se14 3_455 V2 O12 . 92.02(6) yes
Se2 . V2 O12 . 72.18(6) yes
Se3 . V2 O12 . 104.39(5) yes
O7 . V2 O12 . 174.69(10) yes
O8 . V2 O12 . 77.86(8) yes
O9 . V2 O10 . 87.44(8) yes
O9 . V2 O11 . 162.67(9) yes
O10 . V2 O11 . 84.83(8) yes
O9 . V2 O12 . 79.49(8) yes
O10 . V2 O12 . 85.09(8) yes
O11 . V2 O12 . 84.40(8) yes
Se2 . V3 Se3 . 71.340(12) yes
Se2 . V3 Se11 . 146.825(17) yes
Se3 . V3 Se11 . 83.642(14) yes
Se2 . V3 O13 . 71.86(7) yes
Se3 . V3 O13 . 112.81(8) yes
Se11 . V3 O13 . 99.64(8) yes
Se2 . V3 O14 . 26.40(6) yes
Se3 . V3 O14 . 65.16(6) yes
Se11 . V3 O14 . 148.33(6) yes
O13 . V3 O14 . 97.50(9) yes
Se2 . V3 O15 . 99.02(6) yes
Se3 . V3 O15 . 142.82(6) yes
Se11 . V3 O15 . 113.97(6) yes
O13 . V3 O15 . 96.85(9) yes
O14 . V3 O15 . 90.02(8) yes
Se2 . V3 O16 . 169.40(6) yes
Se3 . V3 O16 . 109.94(6) yes
Se11 . V3 O16 . 28.42(6) yes
O13 . V3 O16 . 98.42(10) yes
O14 . V3 O16 . 163.96(8) yes
Se2 . V3 O17 . 103.74(5) yes
Se3 . V3 O17 . 68.05(5) yes
Se11 . V3 O17 . 85.90(6) yes
O13 . V3 O17 . 174.45(10) yes
O14 . V3 O17 . 77.78(8) yes
Se2 . V3 O18 . 88.24(6) yes
Se3 . V3 O18 . 28.02(6) yes
Se11 . V3 O18 . 60.84(6) yes
O13 . V3 O18 . 98.91(10) yes
O14 . V3 O18 . 90.35(8) yes
O15 . V3 O16 . 86.11(8) yes
O15 . V3 O17 . 80.34(8) yes
O16 . V3 O17 . 86.22(8) yes
O15 . V3 O18 . 164.05(8) yes
O16 . V3 O18 . 89.17(8) yes
O17 . V3 O18 . 84.16(8) yes
Se5 4_464 V4 Se4 4_464 70.460(12) yes
Se5 4_464 V4 Se16 3_555 83.513(13) yes
Se4 4_464 V4 Se16 3_555 145.175(17) yes
Se5 4_464 V4 Se10 . 95.110(14) yes
Se4 4_464 V4 Se10 . 126.171(16) yes
Se16 3_555 V4 Se10 . 77.575(12) yes
Se5 4_464 V4 O19 . 110.57(8) yes
Se4 4_464 V4 O19 . 71.81(8) yes
Se16 3_555 V4 O19 . 97.53(8) yes
Se10 . V4 O19 . 153.28(8) yes
Se5 4_464 V4 O20 . 64.11(6) yes
Se4 4_464 V4 O20 . 26.95(6) yes
Se16 3_555 V4 O20 . 147.26(6) yes
Se10 . V4 O20 . 99.59(6) yes
O19 . V4 O20 . 98.25(10) yes
Se5 4_464 V4 O21 . 145.56(6) yes
Se4 4_464 V4 O21 . 100.19(6) yes
Se16 3_555 V4 O21 . 114.14(6) yes
Se10 . V4 O21 . 62.93(6) yes
O19 . V4 O21 . 96.71(9) yes
Se5 4_464 V4 O22 . 107.45(6) yes
Se4 4_464 V4 O22 . 168.82(6) yes
Se16 3_555 V4 O22 . 26.68(6) yes
Se10 . V4 O22 . 64.57(6) yes
O19 . V4 O22 . 99.44(10) yes
Se5 4_464 V4 O23 . 27.27(6) yes
Se4 4_464 V4 O23 . 86.21(6) yes
Se16 3_555 V4 O23 . 61.49(6) yes
Se10 . V4 O23 . 104.03(6) yes
O19 . V4 O23 . 96.19(10) yes
Se5 4_464 V4 O24 . 69.74(5) yes
Se4 4_464 V4 O24 . 104.87(6) yes
Se16 3_555 V4 O24 . 86.43(6) yes
Se10 . V4 O24 . 27.87(5) yes
O19 . V4 O24 . 176.03(10) yes
O20 . V4 O21 . 92.23(8) yes
O20 . V4 O22 . 162.21(9) yes
O21 . V4 O22 . 87.55(8) yes
O20 . V4 O23 . 88.38(8) yes
O21 . V4 O23 . 166.87(8) yes
O22 . V4 O23 . 87.89(8) yes
O20 . V4 O24 . 78.27(8) yes
O21 . V4 O24 . 81.62(8) yes
O22 . V4 O24 . 84.11(8) yes
O23 . V4 O24 . 85.66(8) yes
O30 2_566 V5 Se4 . 70.11(5) yes
O30 2_566 V5 Se5 . 106.45(5) yes
Se4 . V5 Se5 . 71.435(12) yes
O30 2_566 V5 Se13 . 85.16(5) yes
Se4 . V5 Se13 . 83.017(13) yes
Se5 . V5 Se13 . 145.560(17) yes
O30 2_566 V5 O25 . 176.08(9) yes
Se4 . V5 O25 . 109.33(8) yes
Se5 . V5 O25 . 69.86(7) yes
Se13 . V5 O25 . 98.65(7) yes
O30 2_566 V5 O26 . 79.04(8) yes
Se4 . V5 O26 . 63.25(6) yes
Se5 . V5 O26 . 27.54(6) yes
Se13 . V5 O26 . 145.90(7) yes
O25 . V5 O26 . 97.21(10) yes
O30 2_566 V5 O27 . 80.98(8) yes
Se4 . V5 O27 . 146.91(7) yes
Se5 . V5 O27 . 103.05(6) yes
Se13 . V5 O27 . 110.85(6) yes
O25 . V5 O27 . 98.40(10) yes
O30 2_566 V5 O28 . 87.01(8) yes
Se4 . V5 O28 . 107.48(6) yes
Se5 . V5 O28 . 164.61(6) yes
Se13 . V5 O28 . 25.50(6) yes
O25 . V5 O28 . 96.82(10) yes
O30 2_566 V5 O29 . 82.70(8) yes
Se4 . V5 O29 . 27.83(6) yes
Se5 . V5 O29 . 90.38(6) yes
Se13 . V5 O29 . 58.39(6) yes
O25 . V5 O29 . 98.50(10) yes
O26 . V5 O27 . 96.36(9) yes
O26 . V5 O28 . 165.23(9) yes
O27 . V5 O28 . 86.12(9) yes
O26 . V5 O29 . 89.52(9) yes
O27 . V5 O29 . 161.25(9) yes
O28 . V5 O29 . 83.87(8) yes
Se6 . V6 Se7 . 71.208(12) yes
Se6 . V6 Se12 . 85.446(14) yes
Se7 . V6 Se12 . 144.066(17) yes
Se6 . V6 O31 . 108.62(8) yes
Se7 . V6 O31 . 71.02(8) yes
Se12 . V6 O31 . 92.18(8) yes
Se6 . V6 O32 . 146.24(6) yes
Se7 . V6 O32 . 99.01(6) yes
Se12 . V6 O32 . 114.94(6) yes
O31 . V6 O32 . 97.69(10) yes
Se6 . V6 O33 . 107.71(6) yes
Se7 . V6 O33 . 169.39(6) yes
Se12 . V6 O33 . 27.65(6) yes
O31 . V6 O33 . 99.94(10) yes
O32 . V6 O33 . 87.52(8) yes
Se6 . V6 O34 . 27.72(6) yes
Se7 . V6 O34 . 90.27(6) yes
Se12 . V6 O34 . 59.81(6) yes
O31 . V6 O34 . 97.43(10) yes
O32 . V6 O34 . 164.18(9) yes
Se6 . V6 O35 . 63.92(6) yes
Se7 . V6 O35 . 26.49(6) yes
Se12 . V6 O35 . 149.37(6) yes
O31 . V6 O35 . 97.32(10) yes
O32 . V6 O35 . 92.62(9) yes
Se6 . V6 O36 . 69.42(5) yes
Se7 . V6 O36 . 103.19(5) yes
Se12 . V6 O36 . 93.13(6) yes
O31 . V6 O36 . 174.16(10) yes
O32 . V6 O36 . 82.26(8) yes
O33 . V6 O34 . 85.34(8) yes
O33 . V6 O35 . 162.57(9) yes
O34 . V6 O35 . 90.02(8) yes
O33 . V6 O36 . 85.89(8) yes
O34 . V6 O36 . 83.16(8) yes
O35 . V6 O36 . 76.86(8) yes
Se6 . V7 Se7 . 70.961(12) yes
Se6 . V7 Se15 . 141.030(17) yes
Se7 . V7 Se15 . 83.753(14) yes
Se6 . V7 O37 . 71.63(8) yes
Se7 . V7 O37 . 112.45(8) yes
Se15 . V7 O37 . 92.49(8) yes
Se6 . V7 O38 . 26.75(6) yes
Se7 . V7 O38 . 65.47(6) yes
Se15 . V7 O38 . 149.17(6) yes
O37 . V7 O38 . 97.45(10) yes
Se6 . V7 O39 . 100.76(6) yes
Se7 . V7 O39 . 144.38(6) yes
Se15 . V7 O39 . 116.57(6) yes
O37 . V7 O39 . 96.39(9) yes
O38 . V7 O39 . 91.30(8) yes
Se6 . V7 O40 . 167.18(6) yes
Se7 . V7 O40 . 108.33(6) yes
Se15 . V7 O40 . 29.52(6) yes
O37 . V7 O40 . 97.59(10) yes
O38 . V7 O40 . 164.96(9) yes
Se6 . V7 O41 . 88.02(6) yes
Se7 . V7 O41 . 26.89(6) yes
Se15 . V7 O41 . 59.29(6) yes
O37 . V7 O41 . 100.24(10) yes
O38 . V7 O41 . 90.16(8) yes
Se6 . V7 O42 . 103.89(6) yes
Se7 . V7 O42 . 69.35(5) yes
Se15 . V7 O42 . 93.78(6) yes
O37 . V7 O42 . 173.64(10) yes
O38 . V7 O42 . 77.62(8) yes
O39 . V7 O40 . 87.07(8) yes
O39 . V7 O41 . 162.97(9) yes
O40 . V7 O41 . 87.13(8) yes
O39 . V7 O42 . 79.85(8) yes
O40 . V7 O42 . 87.38(8) yes
O41 . V7 O42 . 83.90(8) yes
Se1 4_564 V8 Se9 3_545 85.046(13) yes
Se1 4_564 V8 Se8 . 70.950(12) yes
Se9 3_545 V8 Se8 . 146.739(17) yes
Se1 4_564 V8 O43 . 108.71(8) yes
Se9 3_545 V8 O43 . 98.16(8) yes
Se8 . V8 O43 . 69.66(8) yes
Se1 4_564 V8 O44 . 63.63(6) yes
Se9 3_545 V8 O44 . 148.32(6) yes
Se8 . V8 O44 . 27.03(6) yes
O43 . V8 O44 . 96.43(10) yes
Se1 4_564 V8 O45 . 145.93(6) yes
Se9 3_545 V8 O45 . 112.97(6) yes
Se8 . V8 O45 . 99.52(6) yes
O43 . V8 O45 . 97.47(10) yes
O44 . V8 O45 . 92.70(9) yes
Se1 4_564 V8 O46 . 27.26(6) yes
Se9 3_545 V8 O46 . 62.10(6) yes
Se8 . V8 O46 . 87.82(6) yes
O43 . V8 O46 . 96.22(10) yes
O44 . V8 O46 . 88.49(8) yes
Se1 4_564 V8 O47 . 108.62(6) yes
Se9 3_545 V8 O47 . 26.57(6) yes
Se8 . V8 O47 . 169.63(6) yes
O43 . V8 O47 . 101.28(10) yes
O44 . V8 O47 . 162.24(9) yes
Se1 4_564 V8 O48 . 70.69(5) yes
Se9 3_545 V8 O48 . 86.91(5) yes
Se8 . V8 O48 . 105.55(5) yes
O43 . V8 O48 . 174.85(10) yes
O44 . V8 O48 . 78.68(8) yes
O45 . V8 O46 . 166.04(9) yes
O45 . V8 O47 . 86.43(8) yes
O46 . V8 O47 . 88.21(8) yes
O45 . V8 O48 . 81.27(8) yes
O46 . V8 O48 . 85.34(8) yes
O47 . V8 O48 . 83.66(8) yes
O2 4_565 Se1 O46 4_565 99.86(10) yes
O2 4_565 Se1 V1 4_565 30.08(7) yes
O46 4_565 Se1 V1 4_565 125.64(7) yes
O2 4_565 Se1 V8 4_565 96.42(7) yes
O46 4_565 Se1 V8 4_565 33.64(7) yes
V1 4_565 Se1 V8 4_565 109.211(14) yes
O2 4_565 Se1 O15 . 99.84(10) yes
O46 4_565 Se1 O15 . 98.33(10) yes
V1 4_565 Se1 O15 . 107.50(7) yes
V8 4_565 Se1 O15 . 131.53(7) yes
O3 4_565 Se2 V2 . 130.27(7) yes
O3 4_565 Se2 V3 . 106.95(7) yes
V2 . Se2 V3 . 108.553(14) yes
O3 4_565 Se2 O11 . 96.91(10) yes
V2 . Se2 O11 . 33.39(7) yes
V3 . Se2 O11 . 127.17(7) yes
O3 4_565 Se2 O14 . 97.46(10) yes
V2 . Se2 O14 . 94.79(7) yes
V3 . Se2 O14 . 31.86(7) yes
O11 . Se2 O14 . 100.05(10) yes
V3 . Se3 V2 . 108.486(14) yes
V3 . Se3 O8 . 96.72(7) yes
V2 . Se3 O8 . 31.86(7) yes
V3 . Se3 O18 . 33.45(7) yes
V2 . Se3 O18 . 125.81(7) yes
O8 . Se3 O18 . 99.68(10) yes
V3 . Se3 O21 . 129.75(7) yes
V2 . Se3 O21 . 112.25(7) yes
O8 . Se3 O21 . 102.52(10) yes
O18 . Se3 O21 . 97.14(9) yes
O20 4_665 Se4 O9 4_665 102.58(10) yes
O20 4_665 Se4 V5 . 94.68(7) yes
O9 4_665 Se4 V5 . 128.99(7) yes
O20 4_665 Se4 V4 4_665 32.32(7) yes
O9 4_665 Se4 V4 4_665 111.38(7) yes
V5 . Se4 V4 4_665 108.650(14) yes
O20 4_665 Se4 O29 . 98.11(10) yes
O9 4_665 Se4 O29 . 97.56(10) yes
V5 . Se4 O29 . 31.99(7) yes
V4 4_665 Se4 O29 . 125.32(7) yes
O23 4_665 Se5 V5 . 125.22(7) yes
O23 4_665 Se5 V4 4_665 33.46(7) yes
V5 . Se5 V4 4_665 109.312(14) yes
O23 4_665 Se5 O26 . 99.98(10) yes
V5 . Se5 O26 . 30.01(7) yes
V4 4_665 Se5 O26 . 97.39(7) yes
O23 4_665 Se5 O39 . 98.16(10) yes
V5 . Se5 O39 . 108.67(7) yes
V4 4_665 Se5 O39 . 130.95(7) yes
O26 . Se5 O39 . 100.24(10) yes
V6 . Se6 V7 . 109.455(14) yes
V6 . Se6 O27 . 131.09(7) yes
V7 . Se6 O27 . 107.58(7) yes
V6 . Se6 O34 . 34.21(7) yes
V7 . Se6 O34 . 127.71(7) yes
O27 . Se6 O34 . 97.10(10) yes
V6 . Se6 O38 . 96.82(7) yes
V7 . Se6 O38 . 32.41(7) yes
O27 . Se6 O38 . 97.65(10) yes
O34 . Se6 O38 . 100.49(10) yes
V7 . Se7 V6 . 108.324(14) yes
V7 . Se7 O35 . 95.94(7) yes
V6 . Se7 O35 . 31.70(7) yes
V7 . Se7 O41 . 31.71(7) yes
V6 . Se7 O41 . 125.37(7) yes
O35 . Se7 O41 . 99.61(10) yes
V7 . Se7 O45 . 127.89(7) yes
V6 . Se7 O45 . 112.84(7) yes
O35 . Se7 O45 . 102.54(10) yes
O41 . Se7 O45 . 96.73(10) yes
V1 . Se8 V8 . 107.931(14) yes
V1 . Se8 O5 . 31.78(7) yes
V8 . Se8 O5 . 125.78(7) yes
V1 . Se8 O32 . 128.45(7) yes
V8 . Se8 O32 . 112.72(7) yes
O5 . Se8 O32 . 97.08(10) yes
V1 . Se8 O44 . 94.04(7) yes
V8 . Se8 O44 . 32.77(7) yes
O5 . Se8 O44 . 98.58(10) yes
O32 . Se8 O44 . 103.28(10) yes
O47 3_555 Se9 V8 3_555 32.58(7) yes
O47 3_555 Se9 O17 . 101.67(10) yes
V8 3_555 Se9 O17 . 130.29(7) yes
O47 3_555 Se9 O49 . 97.40(10) yes
V8 3_555 Se9 O49 . 103.49(7) yes
O17 . Se9 O49 . 100.06(10) yes
V4 . Se10 V1 . 145.228(15) yes
V4 . Se10 O4 . 128.03(7) yes
V1 . Se10 O4 . 29.88(7) yes
V4 . Se10 O24 . 38.09(7) yes
V1 . Se10 O24 . 128.67(7) yes
O4 . Se10 O24 . 99.91(10) yes
V4 . Se10 O50 . 115.26(7) yes
V1 . Se10 O50 . 97.44(7) yes
O4 . Se10 O50 . 96.59(10) yes
O24 . Se10 O50 . 99.44(10) yes
V3 . Se11 O16 . 34.42(7) yes
V3 . Se11 O36 . 132.20(7) yes
O16 . Se11 O36 . 100.55(10) yes
V3 . Se11 O51 . 101.55(8) yes
O16 . Se11 O51 . 96.79(11) yes
O36 . Se11 O51 . 98.41(10) yes
V6 . Se12 O30 . 130.56(7) yes
V6 . Se12 O33 . 33.55(7) yes
O30 . Se12 O33 . 100.61(10) yes
V6 . Se12 O52 . 107.17(7) yes
O30 . Se12 O52 . 95.92(10) yes
O33 . Se12 O52 . 100.17(10) yes
O48 4_565 Se13 V5 . 128.86(7) yes
O48 4_565 Se13 O28 . 99.58(10) yes
V5 . Se13 O28 . 29.89(7) yes
O48 4_565 Se13 O53 . 96.48(10) yes
V5 . Se13 O53 . 97.65(8) yes
O28 . Se13 O53 . 97.29(10) yes
O10 3_445 Se14 V2 3_445 33.08(7) yes
O10 3_445 Se14 O6 . 100.33(10) yes
V2 3_445 Se14 O6 . 131.74(7) yes
O10 3_445 Se14 O54 . 100.38(11) yes
V2 3_445 Se14 O54 . 103.37(8) yes
O6 . Se14 O54 . 95.56(10) yes
V7 . Se15 O12 1_655 135.08(7) yes
V7 . Se15 O40 . 35.96(7) yes
O12 1_655 Se15 O40 . 100.59(10) yes
V7 . Se15 O55 . 99.76(10) yes
O12 1_655 Se15 O55 . 97.81(14) yes
O40 . Se15 O55 . 98.77(15) yes
O22 3_545 Se16 V4 3_545 32.43(7) yes
O22 3_545 Se16 O42 . 101.27(10) yes
V4 3_545 Se16 O42 . 129.88(7) yes
O22 3_545 Se16 O56 . 97.31(10) yes
V4 3_545 Se16 O56 . 103.04(8) yes
O42 . Se16 O56 . 100.50(11) yes
V1 . O2 Se1 4_564 121.97(11) yes
V1 . O3 Se2 4_564 122.24(11) yes
V1 . O4 Se10 . 124.84(11) yes
V1 . O5 Se8 . 120.68(11) yes
V1 . O6 Se14 . 119.65(11) yes
V2 . O8 Se3 . 121.55(11) yes
V2 . O9 Se4 4_464 122.39(12) yes
V2 . O10 Se14 3_455 119.52(11) yes
V2 . O11 Se2 . 119.37(11) yes
V2 . O12 Se15 1_455 119.52(11) yes
V3 . O14 Se2 . 121.74(11) yes
V3 . O15 Se1 . 117.99(11) yes
V3 . O16 Se11 . 117.17(11) yes
V3 . O17 Se9 . 117.13(11) yes
V3 . O18 Se3 . 118.53(11) yes
V4 . O20 Se4 4_464 120.73(11) yes
V4 . O21 Se3 . 118.11(11) yes
V4 . O22 Se16 3_555 120.89(11) yes
V4 . O23 Se5 4_464 119.27(11) yes
V4 . O24 Se10 . 114.03(11) yes
V5 . O26 Se5 . 122.45(11) yes
V5 . O27 Se6 . 121.89(11) yes
V5 . O28 Se13 . 124.61(11) yes
V5 . O29 Se4 . 120.18(11) yes
V5 2_566 O30 Se12 . 119.38(11) yes
V6 . O32 Se8 . 120.66(11) yes
V6 . O33 Se12 . 118.80(11) yes
V6 . O34 Se6 . 118.07(11) yes
V6 . O35 Se7 . 121.81(11) yes
V6 . O36 Se11 . 118.76(11) yes
V7 . O38 Se6 . 120.84(11) yes
V7 . O39 Se5 . 117.30(11) yes
V7 . O40 Se15 . 114.52(11) yes
V7 . O41 Se7 . 121.40(11) yes
V7 . O42 Se16 . 117.32(11) yes
V8 . O44 Se8 . 120.20(11) yes
V8 . O45 Se7 . 118.70(11) yes
V8 . O46 Se1 4_564 119.10(11) yes
V8 . O47 Se9 3_545 120.85(11) yes
V8 . O48 Se13 4_564 116.82(10) yes
Se9 . O49 H1 . 108.5 no
Se10 . O50 H2 . 106.1 no
Se11 . O51 H3 . 128.5 no
Se12 . O52 H4 . 125.5 no
Se13 . O53 H5 . 119.0 no
Se14 . O54 H6 . 112.5 no
Se15 . O55 H7 . 108.1 no
Se16 . O56 H8 . 114.3 no
H9 . O57 H10 . 109.1 no
H11 . O58 H12 . 109.6 no
H13 . O59 H14 . 109.2 no
H15 . O60 H16 . 109.7 no
H17 . O61 H18 . 109.6 no
H19 . O62 H20 . 109.2 no
H21 . O63 H22 . 110.0 no
H23 . O64 H24 . 109.5 no
H25 . O65 H26 . 109.3 no
O67 . O66 H27 . 63.3 no
O67 . O66 H28 . 45.6 no
H27 . O66 H28 . 100.4 no
O66 . O67 H27 . 34.7 no
O66 . O67 H28 . 52.9 no
H27 . O67 H28 . 81.8 no
C1 . N1 H29 . 109.7 no
C1 . N1 H30 . 109.6 no
H29 . N1 H30 . 108.6 no
C1 . N1 H31 . 110.8 no
H29 . N1 H31 . 109.1 no
H30 . N1 H31 . 109.0 no
C2 . N2 C3 . 110.7(2) yes
C2 . N2 H36 . 109.0 no
C3 . N2 H36 . 109.3 no
C2 . N2 H37 . 109.5 no
C3 . N2 H37 . 109.4 no
H36 . N2 H37 . 108.9 no
C4 . N3 H42 . 109.6 no
C4 . N3 H43 . 109.4 no
H42 . N3 H43 . 108.8 no
C4 . N3 H44 . 109.9 no
H42 . N3 H44 . 108.9 no
H43 . N3 H44 . 110.2 no
C5 . N4 H45 . 110.5 no
C5 . N4 H46 . 109.9 no
H45 . N4 H46 . 108.8 no
C5 . N4 H47 . 109.8 no
H45 . N4 H47 . 108.9 no
H46 . N4 H47 . 108.9 no
C6 . N5 C7 . 112.2(2) yes
C6 . N5 H52 . 108.4 no
C7 . N5 H52 . 108.7 no
C6 . N5 H53 . 109.4 no
C7 . N5 H53 . 109.2 no
H52 . N5 H53 . 108.8 no
C8 . N6 H58 . 109.5 no
C8 . N6 H59 . 109.6 no
H58 . N6 H59 . 109.5 no
C8 . N6 H60 . 109.5 no
H58 . N6 H60 . 109.7 no
H59 . N6 H60 . 109.0 no
N1 . C1 C2 . 107.3(2) yes
N1 . C1 H32 . 109.4 no
C2 . C1 H32 . 114.9 no
N1 . C1 H33 . 106.8 no
C2 . C1 H33 . 108.4 no
H32 . C1 H33 . 109.7 no
C1 . C2 N2 . 111.8(2) yes
C1 . C2 H34 . 108.3 no
N2 . C2 H34 . 106.8 no
C1 . C2 H35 . 110.4 no
N2 . C2 H35 . 108.8 no
H34 . C2 H35 . 110.7 no
N2 . C3 C4 . 108.6(2) yes
N2 . C3 H38 . 109.1 no
C4 . C3 H38 . 108.1 no
N2 . C3 H39 . 108.5 no
C4 . C3 H39 . 109.4 no
H38 . C3 H39 . 113.1 no
C3 . C4 N3 . 110.5(2) yes
C3 . C4 H40 . 110.6 no
N3 . C4 H40 . 106.8 no
C3 . C4 H41 . 111.8 no
N3 . C4 H41 . 110.0 no
H40 . C4 H41 . 106.9 no
N4 . C5 C6 . 108.8(3) yes
N4 . C5 H48 . 108.5 no
C6 . C5 H48 . 110.6 no
N4 . C5 H49 . 109.0 no
C6 . C5 H49 . 106.8 no
H48 . C5 H49 . 113.1 no
C5 . C6 N5 . 111.4(2) yes
C5 . C6 H50 . 110.6 no
N5 . C6 H50 . 107.0 no
C5 . C6 H51 . 111.7 no
N5 . C6 H51 . 106.9 no
H50 . C6 H51 . 109.0 no
N5 . C7 C8 . 111.0(2) yes
N5 . C7 H54 . 109.7 no
C8 . C7 H54 . 111.5 no
N5 . C7 H55 . 106.3 no
C8 . C7 H55 . 112.8 no
H54 . C7 H55 . 105.2 no
C7 . C8 N6 . 108.3(2) yes
C7 . C8 H56 . 112.3 no
N6 . C8 H56 . 107.0 no
C7 . C8 H57 . 109.6 no
N6 . C8 H57 . 109.4 no
H56 . C8 H57 . 110.2 no
O67 . H27 O66 . 82.0 no
O66 . H28 O67 . 81.5 no

loop_
_geom_bond_atom_site_label_1
_geom_bond_atom_site_label_2
_geom_bond_site_symmetry_2
_geom_bond_distance
_geom_bond_publ_flag
V1 Se1 4_564 3.1842(5) yes
V1 Se8 . 3.1977(5) yes
V1 Se10 . 3.2689(5) yes
V1 O1 . 1.599(2) yes
V1 O2 . 1.881(2) yes
V1 O3 . 1.881(2) yes
V1 O4 . 1.984(2) yes
V1 O5 . 1.958(2) yes
V1 O6 . 2.197(2) yes
V2 Se14 3_455 3.2203(5) yes
V2 Se2 . 3.1893(5) yes
V2 Se3 . 3.2514(5) yes
V2 O7 . 1.611(2) yes
V2 O8 . 2.014(2) yes
V2 O9 . 2.015(2) yes
V2 O10 . 2.020(2) yes
V2 O11 . 2.014(2) yes
V2 O12 . 2.196(2) yes
V3 Se2 . 3.2535(5) yes
V3 Se3 . 3.1941(5) yes
V3 Se11 . 3.1855(5) yes
V3 O13 . 1.613(2) yes
V3 O14 . 2.019(2) yes
V3 O15 . 2.027(2) yes
V3 O16 . 2.024(2) yes
V3 O17 . 2.211(2) yes
V3 O18 . 2.004(2) yes
V4 Se5 4_464 3.2081(5) yes
V4 Se4 4_464 3.2447(5) yes
V4 Se16 3_555 3.2551(5) yes
V4 Se10 . 3.2595(5) yes
V4 O19 . 1.612(2) yes
V4 O20 . 2.018(2) yes
V4 O21 . 2.013(2) yes
V4 O22 . 2.034(2) yes
V4 O23 . 2.028(2) yes
V4 O24 . 2.202(2) yes
V5 O30 2_566 2.220(2) yes
V5 Se4 . 3.1831(5) yes
V5 Se5 . 3.1934(5) yes
V5 Se13 . 3.2611(5) yes
V5 O25 . 1.600(2) yes
V5 O26 . 1.893(2) yes
V5 O27 . 1.877(2) yes
V5 O28 . 1.975(2) yes
V5 O29 . 1.951(2) yes
V6 Se6 . 3.1754(5) yes
V6 Se7 . 3.2540(5) yes
V6 Se12 . 3.2291(5) yes
V6 O31 . 1.613(2) yes
V6 O32 . 2.025(2) yes
V6 O33 . 2.037(2) yes
V6 O34 . 2.023(2) yes
V6 O35 . 2.012(2) yes
V6 O36 . 2.184(2) yes
V7 Se6 . 3.2414(5) yes
V7 Se7 . 3.2083(5) yes
V7 Se15 . 3.1407(6) yes
V7 O37 . 1.613(2) yes
V7 O38 . 2.023(2) yes
V7 O39 . 2.027(2) yes
V7 O40 . 2.027(2) yes
V7 O41 . 1.976(2) yes
V7 O42 . 2.200(2) yes
V8 Se1 4_564 3.2090(5) yes
V8 Se9 3_545 3.2458(5) yes
V8 Se8 . 3.2470(5) yes
V8 O43 . 1.610(2) yes
V8 O44 . 2.033(2) yes
V8 O45 . 2.003(2) yes
V8 O46 . 2.035(2) yes
V8 O47 . 2.036(2) yes
V8 O48 . 2.215(2) yes
Se1 O2 4_565 1.759(2) yes
Se1 O46 4_565 1.682(2) yes
Se1 O15 . 1.681(2) yes
Se2 O3 4_565 1.740(2) yes
Se2 O11 . 1.675(2) yes
Se2 O14 . 1.701(2) yes
Se3 O8 . 1.707(2) yes
Se3 O18 . 1.708(2) yes
Se3 O21 . 1.703(2) yes
Se4 O20 4_665 1.711(2) yes
Se4 O9 4_665 1.679(2) yes
Se4 O29 . 1.719(2) yes
Se5 O23 4_665 1.685(2) yes
Se5 O26 . 1.750(2) yes
Se5 O39 . 1.682(2) yes
Se6 O27 . 1.741(2) yes
Se6 O34 . 1.674(2) yes
Se6 O38 . 1.699(2) yes
Se7 O35 . 1.708(2) yes
Se7 O41 . 1.700(2) yes
Se7 O45 . 1.692(2) yes
Se8 O5 . 1.719(2) yes
Se8 O32 . 1.687(2) yes
Se8 O44 . 1.708(2) yes
Se9 O47 3_555 1.691(2) yes
Se9 O17 . 1.661(2) yes
Se9 O49 . 1.771(2) yes
Se10 O4 . 1.701(2) yes
Se10 O24 . 1.668(2) yes
Se10 O50 . 1.757(2) yes
Se11 O16 . 1.704(2) yes
Se11 O36 . 1.655(2) yes
Se11 O51 . 1.750(2) yes
Se12 O30 . 1.659(2) yes
Se12 O33 . 1.710(2) yes
Se12 O52 . 1.752(2) yes
Se13 O48 4_565 1.666(2) yes
Se13 O28 . 1.706(2) yes
Se13 O53 . 1.749(2) yes
Se14 O10 3_445 1.703(2) yes
Se14 O6 . 1.666(2) yes
Se14 O54 . 1.751(2) yes
Se15 O12 1_655 1.654(2) yes
Se15 O40 . 1.701(2) yes
Se15 O55 . 1.746(3) yes
Se16 O22 3_545 1.703(2) yes
Se16 O42 . 1.655(2) yes
Se16 O56 . 1.767(2) yes
O49 H1 . 0.831 no
O50 H2 . 0.988 no
O51 H3 . 0.890 no
O52 H4 . 0.837 no
O53 H5 . 0.843 no
O54 H6 . 0.803 no
O55 H7 . 0.962 no
O56 H8 . 0.827 no
O57 H9 . 0.951 no
O57 H10 . 0.952 no
O58 H11 . 0.948 no
O58 H12 . 0.950 no
O59 H13 . 0.954 no
O59 H14 . 0.949 no
O60 H15 . 0.948 no
O60 H16 . 0.950 no
O61 H17 . 0.949 no
O61 H18 . 0.950 no
O62 H19 . 0.957 no
O62 H20 . 0.946 no
O63 H21 . 0.947 no
O63 H22 . 0.947 no
O64 H23 . 0.949 no
O64 H24 . 0.950 no
O65 H25 . 0.953 no
O65 H26 . 0.949 no
O66 O67 . 1.164(9) yes
O66 H27 . 0.669 no
O66 H28 . 0.939 no
O67 H27 . 1.050 no
O67 H28 . 0.840 no
N1 C1 . 1.494(4) yes
N1 H29 . 0.955 no
N1 H30 . 0.956 no
N1 H31 . 0.950 no
N2 C2 . 1.491(4) yes
N2 C3 . 1.499(4) yes
N2 H36 . 0.955 no
N2 H37 . 0.952 no
N3 C4 . 1.482(4) yes
N3 H42 . 0.961 no
N3 H43 . 0.946 no
N3 H44 . 0.945 no
N4 C5 . 1.493(4) yes
N4 H45 . 0.954 no
N4 H46 . 0.954 no
N4 H47 . 0.953 no
N5 C6 . 1.482(4) yes
N5 C7 . 1.496(4) yes
N5 H52 . 0.959 no
N5 H53 . 0.949 no
N6 C8 . 1.485(4) yes
N6 H58 . 0.946 no
N6 H59 . 0.954 no
N6 H60 . 0.952 no
C1 C2 . 1.516(4) yes
C1 H32 . 1.002 no
C1 H33 . 0.997 no
C2 H34 . 0.991 no
C2 H35 . 0.977 no
C3 C4 . 1.520(4) yes
C3 H38 . 0.993 no
C3 H39 . 1.008 no
C4 H40 . 0.998 no
C4 H41 . 0.990 no
C5 C6 . 1.517(4) yes
C5 H48 . 1.001 no
C5 H49 . 0.980 no
C6 H50 . 0.971 no
C6 H51 . 0.996 no
C7 C8 . 1.521(4) yes
C7 H54 . 1.014 no
C7 H55 . 1.011 no
C8 H56 . 0.993 no
C8 H57 . 0.980 no

loop_
_geom_hbond_atom_site_label_D
_geom_hbond_atom_site_label_H
_geom_hbond_atom_site_label_A
_geom_hbond_site_symmetry_A
_geom_hbond_angle_DHA
_geom_hbond_distance_DH
_geom_hbond_distance_HA
_geom_hbond_distance_DA
_geom_hbond_publ_flag
O49 H1 O58 2_576 167.13(17) 0.831 1.827 2.643(5) yes
O50 H2 O62 . 162.08(15) 0.988 1.668 2.626(5) yes
O51 H3 O57 . 121.0(3) 0.890 2.033 2.606(5) yes
O51 H3 O66 3_555 160.5(2) 0.890 1.686 2.543(5) yes
O52 H4 O65 . 155.97(18) 0.837 1.806 2.593(5) yes
O53 H5 O63 2_566 167.07(18) 0.843 1.731 2.559(5) yes
O54 H6 O60 3_545 159.00(18) 0.803 1.860 2.625(5) yes
O55 H7 O67 . 123.3(4) 0.962 1.766 2.431(5) yes
O56 H8 O64 . 165.56(18) 0.827 1.845 2.654(5) yes
O57 H9 O22 . 178.4(4) 0.951 1.841 2.792(5) yes
O57 H10 O5 . 177.8(4) 0.952 2.109 3.061(5) yes
O58 H11 O16 . 171.90(15) 0.948 2.000 2.942(5) yes
O58 H12 O46 3_555 168.84(15) 0.950 1.963 2.901(5) yes
O59 H13 O6 3_555 167.10(15) 0.954 1.821 2.759(5) yes
O59 H14 O37 . 137.53(15) 0.949 2.026 2.801(5) yes
O60 H16 O40 . 131.72(16) 0.950 2.273 2.991(5) yes
O60 H16 O64 2_666 151.36(15) 0.950 2.434 3.299(5) yes
O61 H17 O13 . 151.06(15) 0.949 1.971 2.839(5) yes
O61 H18 O30 . 167.16(15) 0.950 1.965 2.898(5) yes
O62 H19 O18 . 178.91(15) 0.957 2.011 2.968(5) yes
O62 H20 O33 . 174.18(16) 0.946 1.841 2.783(5) yes
O63 H21 O9 3_445 135.74(17) 0.947 2.592 3.336(5) yes
O64 H23 O23 4_665 157.72(16) 0.949 2.013 2.914(5) yes
O64 H24 O40 2_666 161.86(15) 0.950 1.987 2.905(5) yes
O65 H25 O27 . 130.7(2) 0.953 2.547 3.249(5) yes
O65 H25 O28 . 157.8(2) 0.953 1.870 2.775(5) yes
O65 H26 O16 . 126.30(19) 0.949 2.221 2.886(5) yes
O67 H27 O22 3_545 126.2(4) 1.050 2.261 3.003(5) yes
O67 H27 O57 3_545 158.0(4) 1.050 2.289 3.286(5) yes
N1 H29 O14 . 151.03(17) 0.955 1.939 2.812(5) yes
N1 H29 O17 . 132.50(17) 0.955 2.578 3.299(5) yes
N1 H30 O25 2_576 130.22(16) 0.956 2.442 3.145(5) yes
N1 H30 O49 . 138.70(17) 0.956 2.158 2.944(5) yes
N1 H31 O59 2_576 144.23(17) 0.950 2.085 2.910(5) yes
C2 H34 O25 2_576 130.40(18) 0.991 2.542 3.273(5) yes
N2 H36 O7 . 136.11(16) 0.955 2.028 2.795(5) yes
N2 H36 O50 3_455 124.88(16) 0.955 2.435 3.082(5) yes
N2 H37 O20 3_455 137.43(16) 0.952 2.149 2.922(5) yes
N2 H37 O24 3_455 145.10(16) 0.952 2.153 2.984(5) yes
C3 H38 O19 . 132.56(18) 0.993 2.379 3.137(5) yes
C3 H39 O9 3_455 163.89(18) 1.008 2.465 3.444(5) yes
C4 H40 O7 . 129.06(18) 0.998 2.394 3.121(5) yes
C4 H41 O21 3_455 170.91(18) 0.990 2.439 3.420(5) yes
N3 H42 O61 3_455 162.34(16) 0.961 1.908 2.839(5) yes
N3 H43 O12 3_455 166.89(17) 0.946 1.869 2.799(5) yes
N3 H44 O19 . 144.64(17) 0.945 1.986 2.810(5) yes
N4 H45 O52 2_566 134.62(19) 0.954 2.439 3.182(5) yes
N4 H45 O61 2_566 138.20(19) 0.954 2.233 3.012(5) yes
N4 H46 O38 . 148.00(19) 0.954 1.946 2.801(5) yes
N4 H46 O42 . 136.25(18) 0.954 2.506 3.263(5) yes
N4 H47 O1 3_545 139.62(18) 0.953 2.290 3.079(5) yes
N4 H47 O56 . 134.59(18) 0.953 2.318 3.063(5) yes
N5 H52 O31 . 137.33(16) 0.959 1.985 2.767(5) yes
N5 H53 O44 3_545 128.66(16) 0.949 2.248 2.936(5) yes
N5 H53 O48 3_545 152.73(16) 0.949 2.001 2.878(5) yes
C7 H54 O32 3_545 171.54(18) 1.014 2.480 3.485(5) yes
C7 H55 O43 . 128.51(18) 1.011 2.397 3.128(5) yes
C8 H56 O31 . 125.44(18) 0.993 2.460 3.142(5) yes
C8 H57 O45 3_545 163.79(19) 0.980 2.451 3.404(5) yes
N6 H58 O35 3_545 126.78(16) 0.946 2.261 2.927(5) yes
N6 H58 O36 3_545 157.05(16) 0.946 1.983 2.877(5) yes
N6 H59 O59 3_545 165.42(16) 0.954 1.840 2.774(5) yes
N6 H60 O43 . 144.32(16) 0.952 2.049 2.876(5) yes
